data_4339061
loop_
_publ_author_name
'Fillaut, Jean-Luc'
'Andri\`es, Julien'
'Perruchon, Johann'
'Desvergne, Jean-Pierre'
'Toupet, Lo\"ic'
'Fadel, Lotfi'
'Zouchoune, Bachir'
'Saillard, Jean-Yves'

_publ_section_title
;
 Alkynyl ruthenium colorimetric sensors: optimizing the selectivity toward
 fluoride anion.
;
_journal_issue 15
_journal_name_full 'Inorganic chemistry'
_journal_page_first 5922
_journal_page_last 5932
_journal_paper_doi 10.1021/ic062389i
_journal_volume 46
_journal_year 2007
_chemical_formula_sum 'C65 H57 Cl N2 O3 P4 Ru S'
_chemical_formula_weight 1206.59
_chemical_name_systematic
;
 ?
;
_space_group_IT_number 2
_symmetry_cell_setting triclinic
_symmetry_space_group_name_Hall '-P 1'
_symmetry_space_group_name_H-M 'P -1'
_atom_sites_solution_hydrogens geom
_atom_sites_solution_primary direct
_atom_sites_solution_secondary difmap
_audit_creation_method SHELXL-97
_cell_angle_alpha 78.4980(10)
_cell_angle_beta 81.6920(10)
_cell_angle_gamma 77.4160(10)
_cell_formula_units_Z 2
_cell_length_a 10.9596(2)
_cell_length_b 14.6367(4)
_cell_length_c 18.5586(6)
_cell_measurement_temperature 293(2)
_cell_volume 2831.23(13)
_computing_cell_refinement 'Bruker AXS, 2003'
_computing_data_collection 'Bruker AXS, 2003'
_computing_data_reduction 'Bruker AXS, 2003'
_computing_molecular_graphics 'PLATON_(Spek, 1998)'
_computing_publication_material 'SHELXL-97 (Sheldrick, 1997)'
_computing_structure_refinement 'SHELXL-97 (Sheldrick, 1997)'
_computing_structure_solution 'SIR-97_(Altomare & al., 1998)'
_diffrn_ambient_temperature 293(2)
_diffrn_detector_area_resol_mean 19.24
_diffrn_measured_fraction_theta_full 0.796
_diffrn_measured_fraction_theta_max 0.796
_diffrn_measurement_device_type 'X8-APEX II, Bruker AXS'
_diffrn_measurement_method 'Area detector scans (see text)'
_diffrn_radiation_monochromator graphite
_diffrn_radiation_source 'fine-focus sealed tube'
_diffrn_radiation_type MoK\a
_diffrn_radiation_wavelength 0.71069
_diffrn_reflns_av_R_equivalents 0.0295
_diffrn_reflns_av_sigmaI/netI 0.0303
_diffrn_reflns_limit_h_max 15
_diffrn_reflns_limit_h_min -15
_diffrn_reflns_limit_k_max 21
_diffrn_reflns_limit_k_min -20
_diffrn_reflns_limit_l_max 26
_diffrn_reflns_limit_l_min -26
_diffrn_reflns_number 63203
_diffrn_reflns_theta_full 32.07
_diffrn_reflns_theta_max 32.07
_diffrn_reflns_theta_min 2.64
_exptl_absorpt_coefficient_mu 0.523
_exptl_absorpt_correction_type none
_exptl_crystal_colour red
_exptl_crystal_density_diffrn 1.415
_exptl_crystal_density_method 'not measured'
_exptl_crystal_description prism
_exptl_crystal_F_000 1244
_exptl_crystal_size_max 0.5
_exptl_crystal_size_mid 0.25
_exptl_crystal_size_min 0.15
_refine_diff_density_max 0.998
_refine_diff_density_min -0.549
_refine_diff_density_rms 0.074
_refine_ls_extinction_method none
_refine_ls_goodness_of_fit_ref 1.047
_refine_ls_hydrogen_treatment mixed
_refine_ls_matrix_type full
_refine_ls_number_parameters 694
_refine_ls_number_reflns 15716
_refine_ls_number_restraints 0
_refine_ls_restrained_S_all 1.047
_refine_ls_R_factor_all 0.0664
_refine_ls_R_factor_gt 0.0401
_refine_ls_shift/su_max 0.001
_refine_ls_shift/su_mean 0.000
_refine_ls_structure_factor_coef Fsqd
_refine_ls_weighting_details 'calc w=1/[\s^2^(Fo^2^)+(0.0583P)^2^+2.3544P] where P=(Fo^2^+2Fc^2^)/3'
_refine_ls_weighting_scheme calc
_refine_ls_wR_factor_gt 0.1011
_refine_ls_wR_factor_ref 0.1245
_reflns_number_gt 11629
_reflns_number_total 15716
_reflns_threshold_expression >2sigma(I)
_cod_data_source_file ic062389i-file002.cif
_cod_data_source_block fil010704
_cod_original_sg_symbol_H-M P-1
_cod_database_code 4339061

loop_
_symmetry_equiv_pos_as_xyz
'x, y, z'
'-x, -y, -z'

loop_
_atom_site_label
_atom_site_type_symbol
_atom_site_fract_x
_atom_site_fract_y
_atom_site_fract_z
_atom_site_U_iso_or_equiv
_atom_site_adp_type
_atom_site_occupancy
_atom_site_symmetry_multiplicity
_atom_site_calc_flag
_atom_site_refinement_flags
Ru1 Ru 0.828323(17) 0.386545(12) 0.291698(9) 0.02802(6) Uani 1 1 d .
Cl1 Cl 0.97641(6) 0.46392(4) 0.33935(4) 0.04095(14) Uani 1 1 d .
S1 S 0.61417(7) 0.22628(5) 0.10264(4) 0.04170(15) Uani 1 1 d .
P1 P 0.88437(6) 0.48595(4) 0.17564(3) 0.03274(13) Uani 1 1 d .
P2 P 1.01079(6) 0.28183(4) 0.24924(3) 0.03062(12) Uani 1 1 d .
P3 P 0.77321(6) 0.27819(4) 0.39959(3) 0.03140(13) Uani 1 1 d .
P4 P 0.64076(6) 0.48681(4) 0.33900(3) 0.03275(13) Uani 1 1 d .
O1 O 0.3070(2) 0.0777(2) -0.04052(14) 0.0753(8) Uani 1 1 d .
O2 O 0.6093(3) 0.0839(2) -0.23367(13) 0.0746(7) Uani 1 1 d .
O3 O 0.6837(2) 0.1785(2) -0.02976(13) 0.0789(8) Uani 1 1 d .
N1 N 0.4565(2) 0.08415(18) -0.13809(14) 0.0496(6) Uani 1 1 d .
N2 N 0.6492(3) 0.1256(2) -0.12980(14) 0.0559(6) Uani 1 1 d .
C1 C 0.7136(2) 0.33183(16) 0.24714(12) 0.0320(5) Uani 1 1 d .
C2 C 0.6411(3) 0.29752(18) 0.22308(14) 0.0388(5) Uani 1 1 d .
C3 C 0.5675(2) 0.25217(18) 0.19095(14) 0.0375(5) Uani 1 1 d .
C4 C 0.4578(3) 0.2198(2) 0.21997(15) 0.0464(6) Uani 1 1 d .
H4 H 0.4187 0.2259 0.2672 0.056 Uiso 1 1 calc R
C5 C 0.4122(3) 0.1775(2) 0.17204(15) 0.0433(6) Uani 1 1 d .
H5 H 0.3389 0.1530 0.1841 0.052 Uiso 1 1 calc R
C6 C 0.4850(2) 0.17453(18) 0.10396(14) 0.0369(5) Uani 1 1 d .
C7 C 0.4461(3) 0.13959(18) 0.04721(15) 0.0401(5) Uani 1 1 d .
H7 H 0.3710 0.1182 0.0619 0.048 Uiso 1 1 calc R
C8 C 0.4913(3) 0.1292(2) -0.02427(15) 0.0428(6) Uani 1 1 d .
C9 C 0.4098(3) 0.0957(2) -0.06553(17) 0.0491(7) Uani 1 1 d .
C10 C 0.5736(3) 0.0970(2) -0.17084(16) 0.0510(7) Uani 1 1 d .
C11 C 0.6128(3) 0.1469(2) -0.05847(16) 0.0522(7) Uani 1 1 d .
C12 C 0.3775(3) 0.0531(3) -0.1825(2) 0.0654(9) Uani 1 1 d .
H12A H 0.2985 0.0465 -0.1541 0.098 Uiso 1 1 calc R
H12B H 0.4193 -0.0069 -0.1958 0.098 Uiso 1 1 calc R
H12C H 0.3632 0.0996 -0.2264 0.098 Uiso 1 1 calc R
C13 C 0.7744(4) 0.1373(4) -0.1643(2) 0.0836(13) Uani 1 1 d .
H13A H 0.8175 0.1573 -0.1305 0.125 Uiso 1 1 calc R
H13B H 0.7672 0.1844 -0.2084 0.125 Uiso 1 1 calc R
H13C H 0.8208 0.0779 -0.1767 0.125 Uiso 1 1 calc R
C14 C 1.1168(2) 0.20159(18) 0.31321(14) 0.0381(5) Uani 1 1 d .
C15 C 1.1469(4) 0.2342(3) 0.3710(2) 0.0814(14) Uani 1 1 d .
H15 H 1.1132 0.2963 0.3778 0.098 Uiso 1 1 calc R
C16 C 1.2275(6) 0.1755(3) 0.4195(3) 0.122(2) Uani 1 1 d .
H16 H 1.2461 0.1987 0.4590 0.146 Uiso 1 1 calc R
C17 C 1.2803(5) 0.0841(3) 0.4108(2) 0.0882(14) Uani 1 1 d .
H17 H 1.3343 0.0454 0.4438 0.106 Uiso 1 1 calc R
C18 C 1.2524(3) 0.0514(2) 0.35363(17) 0.0564(8) Uani 1 1 d .
H18 H 1.2883 -0.0103 0.3466 0.068 Uiso 1 1 calc R
C19 C 1.1708(3) 0.10851(19) 0.30501(15) 0.0439(6) Uani 1 1 d .
H19 H 1.1519 0.0842 0.2662 0.053 Uiso 1 1 calc R
C20 C 0.9956(2) 0.20311(18) 0.18692(13) 0.0371(5) Uani 1 1 d .
C21 C 1.0725(3) 0.1959(2) 0.12004(15) 0.0497(7) Uani 1 1 d .
H21 H 1.1325 0.2339 0.1046 0.060 Uiso 1 1 calc R
C22 C 1.0589(4) 0.1321(3) 0.07700(18) 0.0651(9) Uani 1 1 d .
H22 H 1.1099 0.1278 0.0327 0.078 Uiso 1 1 calc R
C23 C 0.9713(4) 0.0752(3) 0.0989(2) 0.0685(10) Uani 1 1 d .
H23 H 0.9615 0.0338 0.0690 0.082 Uiso 1 1 calc R
C24 C 0.8980(3) 0.0797(2) 0.1654(2) 0.0604(8) Uani 1 1 d .
H24 H 0.8406 0.0397 0.1813 0.072 Uiso 1 1 calc R
C25 C 0.9096(3) 0.1437(2) 0.20878(16) 0.0452(6) Uani 1 1 d .
H25 H 0.8587 0.1468 0.2532 0.054 Uiso 1 1 calc R
C26 C 1.1138(2) 0.35866(19) 0.19352(15) 0.0411(6) Uani 1 1 d .
H26A H 1.1423 0.3939 0.2247 0.049 Uiso 1 1 calc R
H26B H 1.1869 0.3205 0.1703 0.049 Uiso 1 1 calc R
C27 C 1.0399(3) 0.4267(2) 0.13496(16) 0.0475(7) Uani 1 1 d .
H27A H 1.0271 0.3921 0.0981 0.057 Uiso 1 1 calc R
H27B H 1.0879 0.4747 0.1104 0.057 Uiso 1 1 calc R
C28 C 0.7944(2) 0.50343(18) 0.09568(13) 0.0376(5) Uani 1 1 d .
C29 C 0.7804(3) 0.4246(2) 0.06827(15) 0.0480(7) Uani 1 1 d .
H29 H 0.8158 0.3640 0.0910 0.058 Uiso 1 1 calc R
C30 C 0.7146(3) 0.4351(2) 0.00776(16) 0.0553(8) Uani 1 1 d .
H30 H 0.7083 0.3818 -0.0106 0.066 Uiso 1 1 calc R
C31 C 0.6584(3) 0.5243(3) -0.02527(17) 0.0604(8) Uani 1 1 d .
H31 H 0.6127 0.5312 -0.0652 0.072 Uiso 1 1 calc R
C32 C 0.6701(3) 0.6021(3) 0.00067(19) 0.0603(8) Uani 1 1 d .
H32 H 0.6324 0.6622 -0.0219 0.072 Uiso 1 1 calc R
C33 C 0.7376(3) 0.5934(2) 0.06054(17) 0.0484(6) Uani 1 1 d .
H33 H 0.7451 0.6475 0.0773 0.058 Uiso 1 1 calc R
C34 C 0.9092(2) 0.60629(18) 0.17275(15) 0.0394(5) Uani 1 1 d .
C35 C 0.8596(3) 0.65454(19) 0.23097(17) 0.0487(7) Uani 1 1 d .
H35 H 0.8139 0.6251 0.2718 0.058 Uiso 1 1 calc R
C36 C 0.8772(3) 0.7460(2) 0.2290(2) 0.0593(8) Uani 1 1 d .
H36 H 0.8427 0.7775 0.2682 0.071 Uiso 1 1 calc R
C37 C 0.9448(3) 0.7899(2) 0.1699(2) 0.0656(9) Uani 1 1 d .
H37 H 0.9566 0.8511 0.1691 0.079 Uiso 1 1 calc R
C38 C 0.9952(3) 0.7441(2) 0.1117(2) 0.0605(8) Uani 1 1 d .
H38 H 1.0412 0.7744 0.0715 0.073 Uiso 1 1 calc R
C39 C 0.9781(3) 0.6526(2) 0.11244(17) 0.0502(7) Uani 1 1 d .
H39 H 1.0125 0.6220 0.0727 0.060 Uiso 1 1 calc R
C40 C 0.7887(3) 0.15176(18) 0.39553(13) 0.0394(6) Uani 1 1 d .
C41 C 0.8983(3) 0.0876(2) 0.41400(16) 0.0482(7) Uani 1 1 d .
H41 H 0.9610 0.1084 0.4314 0.058 Uiso 1 1 calc R
C42 C 0.9148(4) -0.0073(2) 0.40666(19) 0.0628(9) Uani 1 1 d .
H42 H 0.9886 -0.0494 0.4190 0.075 Uiso 1 1 calc R
C43 C 0.8223(4) -0.0390(2) 0.3812(2) 0.0723(11) Uani 1 1 d .
H43 H 0.8343 -0.1021 0.3753 0.087 Uiso 1 1 calc R
C44 C 0.7128(4) 0.0226(2) 0.3646(2) 0.0667(10) Uani 1 1 d .
H44 H 0.6497 0.0007 0.3484 0.080 Uiso 1 1 calc R
C45 C 0.6947(3) 0.1180(2) 0.37167(16) 0.0490(7) Uani 1 1 d .
H45 H 0.6197 0.1591 0.3605 0.059 Uiso 1 1 calc R
C46 C 0.8249(3) 0.27153(18) 0.49104(13) 0.0387(5) Uani 1 1 d .
C47 C 0.7827(3) 0.2079(2) 0.55137(15) 0.0529(7) Uani 1 1 d .
H47 H 0.7368 0.1647 0.5440 0.063 Uiso 1 1 calc R
C48 C 0.8088(4) 0.2089(3) 0.62211(16) 0.0635(9) Uani 1 1 d .
H48 H 0.7799 0.1665 0.6619 0.076 Uiso 1 1 calc R
C49 C 0.8768(4) 0.2716(3) 0.63388(18) 0.0659(9) Uani 1 1 d .
H49 H 0.8949 0.2711 0.6814 0.079 Uiso 1 1 calc R
C50 C 0.9183(4) 0.3352(3) 0.57565(18) 0.0659(9) Uani 1 1 d .
H50 H 0.9631 0.3787 0.5838 0.079 Uiso 1 1 calc R
C51 C 0.8929(3) 0.3347(2) 0.50392(16) 0.0527(7) Uani 1 1 d .
H51 H 0.9222 0.3773 0.4645 0.063 Uiso 1 1 calc R
C52 C 0.6027(3) 0.31530(19) 0.42185(14) 0.0411(6) Uani 1 1 d .
H52A H 0.5577 0.3060 0.3834 0.049 Uiso 1 1 calc R
H52B H 0.5744 0.2787 0.4684 0.049 Uiso 1 1 calc R
C53 C 0.5802(3) 0.4194(2) 0.42712(15) 0.0451(6) Uani 1 1 d .
H53A H 0.6225 0.4275 0.4672 0.054 Uiso 1 1 calc R
H53B H 0.4909 0.4433 0.4375 0.054 Uiso 1 1 calc R
C54 C 0.6359(2) 0.59875(18) 0.37059(15) 0.0386(5) Uani 1 1 d .
C55 C 0.5545(3) 0.6835(2) 0.34734(16) 0.0468(6) Uani 1 1 d .
H55 H 0.4985 0.6853 0.3136 0.056 Uiso 1 1 calc R
C56 C 0.5559(3) 0.7654(2) 0.37406(18) 0.0545(7) Uani 1 1 d .
H56 H 0.5015 0.8217 0.3576 0.065 Uiso 1 1 calc R
C57 C 0.6363(3) 0.7643(2) 0.42413(19) 0.0579(8) Uani 1 1 d .
H57 H 0.6369 0.8195 0.4415 0.070 Uiso 1 1 calc R
C58 C 0.7169(3) 0.6803(3) 0.4488(2) 0.0628(9) Uani 1 1 d .
H58 H 0.7707 0.6790 0.4836 0.075 Uiso 1 1 calc R
C59 C 0.7179(3) 0.5984(2) 0.42208(17) 0.0488(7) Uani 1 1 d .
H59 H 0.7734 0.5427 0.4384 0.059 Uiso 1 1 calc R
C60 C 0.5068(2) 0.5189(2) 0.28340(16) 0.0438(6) Uani 1 1 d .
C61 C 0.5248(3) 0.5693(3) 0.21264(19) 0.0638(9) Uani 1 1 d .
H61 H 0.6036 0.5828 0.1942 0.077 Uiso 1 1 calc R
C62 C 0.4251(4) 0.6003(3) 0.1683(2) 0.0816(13) Uani 1 1 d .
H62 H 0.4380 0.6339 0.1206 0.098 Uiso 1 1 calc R
C63 C 0.3093(4) 0.5808(3) 0.1953(3) 0.0853(14) Uani 1 1 d .
H63 H 0.2429 0.6017 0.1663 0.102 Uiso 1 1 calc R
C64 C 0.2908(4) 0.5312(3) 0.2644(3) 0.0851(13) Uani 1 1 d .
H64 H 0.2116 0.5183 0.2825 0.102 Uiso 1 1 calc R
C65 C 0.3891(3) 0.4993(3) 0.3087(2) 0.0674(9) Uani 1 1 d .
H65 H 0.3752 0.4645 0.3558 0.081 Uiso 1 1 calc R

loop_
_atom_site_aniso_label
_atom_site_aniso_U_11
_atom_site_aniso_U_22
_atom_site_aniso_U_33
_atom_site_aniso_U_23
_atom_site_aniso_U_13
_atom_site_aniso_U_12
Ru1 0.02770(11) 0.02992(9) 0.02747(9) -0.00638(7) -0.00024(6) -0.00829(7)
Cl1 0.0391(4) 0.0402(3) 0.0475(3) -0.0107(3) -0.0047(3) -0.0133(2)
S1 0.0428(4) 0.0545(4) 0.0351(3) -0.0113(3) -0.0010(3) -0.0240(3)
P1 0.0314(3) 0.0319(3) 0.0331(3) -0.0014(2) 0.0008(2) -0.0089(2)
P2 0.0296(3) 0.0341(3) 0.0275(3) -0.0066(2) -0.0008(2) -0.0050(2)
P3 0.0359(3) 0.0336(3) 0.0262(3) -0.0060(2) 0.0007(2) -0.0119(2)
P4 0.0291(3) 0.0362(3) 0.0345(3) -0.0120(2) 0.0005(2) -0.0067(2)
O1 0.0503(15) 0.121(2) 0.0729(16) -0.0440(16) 0.0004(12) -0.0355(14)
O2 0.0820(18) 0.104(2) 0.0484(13) -0.0335(13) 0.0010(12) -0.0270(15)
O3 0.0712(17) 0.137(2) 0.0531(13) -0.0393(15) 0.0104(11) -0.0639(17)
N1 0.0522(16) 0.0562(14) 0.0466(13) -0.0172(11) -0.0124(11) -0.0113(11)
N2 0.0548(16) 0.0793(18) 0.0425(13) -0.0229(12) 0.0032(11) -0.0263(13)
C1 0.0344(13) 0.0333(11) 0.0241(10) -0.0037(8) 0.0011(9) -0.0018(9)
C2 0.0394(15) 0.0418(13) 0.0358(12) -0.0070(10) -0.0017(10) -0.0104(10)
C3 0.0381(14) 0.0430(13) 0.0352(12) -0.0092(10) -0.0072(10) -0.0116(10)
C4 0.0389(16) 0.0672(18) 0.0379(13) -0.0167(13) 0.0017(11) -0.0175(13)
C5 0.0346(15) 0.0556(16) 0.0438(14) -0.0113(12) -0.0021(11) -0.0168(11)
C6 0.0361(14) 0.0394(12) 0.0375(13) -0.0054(10) -0.0058(10) -0.0122(10)
C7 0.0380(15) 0.0419(13) 0.0431(14) -0.0093(11) -0.0032(11) -0.0125(10)
C8 0.0431(16) 0.0483(15) 0.0425(14) -0.0120(11) -0.0070(11) -0.0152(11)
C9 0.0459(18) 0.0564(17) 0.0508(16) -0.0184(13) -0.0084(13) -0.0117(13)
C10 0.061(2) 0.0521(16) 0.0434(15) -0.0139(13) -0.0092(13) -0.0100(14)
C11 0.0546(19) 0.070(2) 0.0402(15) -0.0161(14) -0.0004(12) -0.0262(15)
C12 0.064(2) 0.076(2) 0.066(2) -0.0293(18) -0.0264(17) -0.0061(17)
C13 0.064(3) 0.135(4) 0.064(2) -0.041(2) 0.0186(18) -0.043(2)
C14 0.0375(14) 0.0395(13) 0.0337(12) -0.0061(10) -0.0026(10) -0.0011(10)
C15 0.113(3) 0.057(2) 0.075(2) -0.0340(18) -0.055(2) 0.030(2)
C16 0.183(5) 0.091(3) 0.096(3) -0.055(3) -0.100(4) 0.056(3)
C17 0.115(4) 0.073(2) 0.066(2) -0.0193(19) -0.048(2) 0.034(2)
C18 0.062(2) 0.0477(16) 0.0479(16) -0.0037(13) -0.0054(14) 0.0085(14)
C19 0.0461(17) 0.0422(14) 0.0408(14) -0.0070(11) -0.0016(11) -0.0048(11)
C20 0.0373(14) 0.0410(13) 0.0321(12) -0.0124(10) -0.0032(10) -0.0004(10)
C21 0.0494(18) 0.0599(17) 0.0374(14) -0.0143(12) 0.0044(12) -0.0059(13)
C22 0.074(2) 0.080(2) 0.0397(16) -0.0275(16) 0.0003(15) -0.0003(19)
C23 0.078(3) 0.072(2) 0.064(2) -0.0407(18) -0.0114(18) -0.0057(19)
C24 0.061(2) 0.0577(19) 0.071(2) -0.0287(16) -0.0089(16) -0.0122(15)
C25 0.0459(17) 0.0479(15) 0.0453(15) -0.0172(12) -0.0031(12) -0.0094(12)
C26 0.0304(14) 0.0442(14) 0.0460(14) -0.0055(11) 0.0031(10) -0.0085(10)
C27 0.0374(16) 0.0516(16) 0.0435(14) 0.0031(12) 0.0114(11) -0.0079(12)
C28 0.0381(14) 0.0432(13) 0.0303(11) -0.0025(10) 0.0001(9) -0.0115(10)
C29 0.0614(19) 0.0477(15) 0.0349(13) 0.0000(11) -0.0011(12) -0.0201(13)
C30 0.070(2) 0.0649(19) 0.0389(15) -0.0093(13) -0.0004(13) -0.0334(16)
C31 0.054(2) 0.088(2) 0.0418(16) -0.0030(16) -0.0101(14) -0.0247(17)
C32 0.056(2) 0.0605(19) 0.0597(19) 0.0006(15) -0.0182(15) -0.0034(15)
C33 0.0463(17) 0.0453(15) 0.0520(16) -0.0067(12) -0.0072(13) -0.0059(12)
C34 0.0377(15) 0.0353(12) 0.0446(14) 0.0031(10) -0.0080(11) -0.0122(10)
C35 0.0497(18) 0.0371(13) 0.0560(17) -0.0048(12) 0.0036(13) -0.0103(12)
C36 0.059(2) 0.0414(15) 0.077(2) -0.0158(15) -0.0016(16) -0.0086(13)
C37 0.057(2) 0.0427(16) 0.098(3) -0.0019(17) -0.0087(19) -0.0199(14)
C38 0.060(2) 0.0501(17) 0.069(2) 0.0124(15) -0.0072(16) -0.0251(15)
C39 0.0540(18) 0.0486(16) 0.0469(15) 0.0034(12) -0.0040(13) -0.0190(13)
C40 0.0531(17) 0.0363(12) 0.0303(12) -0.0036(10) -0.0001(10) -0.0168(11)
C41 0.0562(19) 0.0433(14) 0.0439(15) -0.0064(12) 0.0007(13) -0.0119(12)
C42 0.078(2) 0.0403(16) 0.063(2) -0.0060(14) 0.0048(17) -0.0062(15)
C43 0.106(3) 0.0363(16) 0.074(2) -0.0143(15) 0.008(2) -0.0207(18)
C44 0.098(3) 0.0518(18) 0.062(2) -0.0144(16) 0.0017(19) -0.0422(19)
C45 0.0612(19) 0.0453(15) 0.0459(15) -0.0079(12) -0.0059(13) -0.0215(13)
C46 0.0483(16) 0.0404(13) 0.0283(11) -0.0075(10) -0.0027(10) -0.0099(11)
C47 0.070(2) 0.0570(17) 0.0338(13) -0.0035(12) -0.0038(13) -0.0224(15)
C48 0.089(3) 0.069(2) 0.0315(14) -0.0017(14) -0.0057(15) -0.0216(19)
C49 0.080(3) 0.085(2) 0.0354(15) -0.0113(16) -0.0151(15) -0.0152(19)
C50 0.077(2) 0.085(2) 0.0487(18) -0.0199(17) -0.0125(16) -0.034(2)
C51 0.063(2) 0.0619(18) 0.0394(14) -0.0064(13) -0.0054(13) -0.0268(15)
C52 0.0403(15) 0.0472(14) 0.0369(13) -0.0087(11) 0.0073(10) -0.0168(11)
C53 0.0391(16) 0.0568(16) 0.0399(14) -0.0196(12) 0.0129(11) -0.0117(12)
C54 0.0335(14) 0.0411(13) 0.0441(14) -0.0173(11) 0.0047(10) -0.0102(10)
C55 0.0477(17) 0.0460(15) 0.0472(15) -0.0134(12) -0.0066(12) -0.0045(12)
C56 0.063(2) 0.0405(15) 0.0581(18) -0.0123(13) -0.0032(15) -0.0046(13)
C57 0.063(2) 0.0482(16) 0.070(2) -0.0281(15) 0.0043(16) -0.0187(14)
C58 0.053(2) 0.070(2) 0.077(2) -0.0384(18) -0.0136(17) -0.0091(16)
C59 0.0428(17) 0.0500(16) 0.0578(17) -0.0240(13) -0.0074(13) -0.0035(12)
C60 0.0299(14) 0.0497(15) 0.0559(16) -0.0235(13) -0.0054(11) -0.0032(10)
C61 0.0376(18) 0.099(3) 0.0530(18) -0.0214(18) -0.0094(14) 0.0013(16)
C62 0.061(3) 0.119(4) 0.061(2) -0.028(2) -0.0252(18) 0.013(2)
C63 0.054(3) 0.112(3) 0.102(3) -0.056(3) -0.038(2) 0.011(2)
C64 0.041(2) 0.103(3) 0.128(4) -0.047(3) -0.017(2) -0.0182(19)
C65 0.044(2) 0.075(2) 0.090(3) -0.020(2) -0.0055(17) -0.0221(16)

loop_
_atom_type_symbol
_atom_type_description
_atom_type_scat_dispersion_real
_atom_type_scat_dispersion_imag
_atom_type_scat_source
C C 0.0033 0.0016 'International Tables Vol C Tables 4.2.6.8 and 6.1.1.4'
H H 0.0000 0.0000 'International Tables Vol C Tables 4.2.6.8 and 6.1.1.4'
N N 0.0061 0.0033 'International Tables Vol C Tables 4.2.6.8 and 6.1.1.4'
O O 0.0106 0.0060 'International Tables Vol C Tables 4.2.6.8 and 6.1.1.4'
P P 0.1023 0.0942 'International Tables Vol C Tables 4.2.6.8 and 6.1.1.4'
S S 0.1246 0.1234 'International Tables Vol C Tables 4.2.6.8 and 6.1.1.4'
Cl Cl 0.1484 0.1585 'International Tables Vol C Tables 4.2.6.8 and 6.1.1.4'
Ru Ru -1.2594 0.8363 'International Tables Vol C Tables 4.2.6.8 and 6.1.1.4'

loop_
_geom_angle_atom_site_label_1
_geom_angle_atom_site_label_2
_geom_angle_atom_site_label_3
_geom_angle
C1 Ru1 P2 93.43(7)
C1 Ru1 P3 83.14(6)
P2 Ru1 P3 95.66(2)
C1 Ru1 P4 85.87(7)
P2 Ru1 P4 177.38(2)
P3 Ru1 P4 81.75(2)
C1 Ru1 P1 92.87(6)
P2 Ru1 P1 81.42(2)
P3 Ru1 P1 174.93(2)
P4 Ru1 P1 101.13(2)
C1 Ru1 Cl1 175.79(6)
P2 Ru1 Cl1 86.29(2)
P3 Ru1 Cl1 101.07(2)
P4 Ru1 Cl1 94.60(2)
P1 Ru1 Cl1 82.94(2)
C3 S1 C6 92.63(12)
C34 P1 C28 101.56(12)
C34 P1 C27 102.15(13)
C28 P1 C27 99.04(13)
C34 P1 Ru1 121.30(9)
C28 P1 Ru1 121.22(8)
C27 P1 Ru1 107.93(9)
C26 P2 C20 103.71(12)
C26 P2 C14 102.21(12)
C20 P2 C14 101.74(11)
C26 P2 Ru1 105.61(9)
C20 P2 Ru1 119.04(9)
C14 P2 Ru1 122.00(8)
C40 P3 C52 102.14(12)
C40 P3 C46 101.46(12)
C52 P3 C46 99.38(12)
C40 P3 Ru1 120.24(8)
C52 P3 Ru1 105.58(9)
C46 P3 Ru1 124.14(9)
C54 P4 C60 101.73(12)
C54 P4 C53 98.44(12)
C60 P4 C53 103.96(14)
C54 P4 Ru1 125.21(9)
C60 P4 Ru1 117.08(9)
C53 P4 Ru1 107.18(9)
C10 N1 C9 124.6(2)
C10 N1 C12 116.8(3)
C9 N1 C12 118.5(3)
C10 N2 C11 124.7(3)
C10 N2 C13 117.3(3)
C11 N2 C13 117.9(3)
C2 C1 Ru1 177.1(2)
C1 C2 C3 174.0(3)
C4 C3 C2 129.8(2)
C4 C3 S1 110.25(19)
C2 C3 S1 119.9(2)
C5 C4 C3 113.5(2)
C5 C4 H4 123.3
C3 C4 H4 123.3
C4 C5 C6 114.5(2)
C4 C5 H5 122.7
C6 C5 H5 122.7
C5 C6 C7 121.2(2)
C5 C6 S1 109.09(18)
C7 C6 S1 129.5(2)
C8 C7 C6 136.1(3)
C8 C7 H7 112.0
C6 C7 H7 112.0
C7 C8 C11 123.6(2)
C7 C8 C9 116.3(3)
C11 C8 C9 120.2(2)
O1 C9 N1 119.4(3)
O1 C9 C8 124.4(3)
N1 C9 C8 116.2(3)
O2 C10 N1 121.3(3)
O2 C10 N2 121.2(3)
N1 C10 N2 117.6(3)
O3 C11 N2 119.0(3)
O3 C11 C8 124.6(3)
N2 C11 C8 116.4(2)
N1 C12 H12A 109.5
N1 C12 H12B 109.5
H12A C12 H12B 109.5
N1 C12 H12C 109.5
H12A C12 H12C 109.5
H12B C12 H12C 109.5
N2 C13 H13A 109.5
N2 C13 H13B 109.5
H13A C13 H13B 109.5
N2 C13 H13C 109.5
H13A C13 H13C 109.5
H13B C13 H13C 109.5
C15 C14 C19 117.5(3)
C15 C14 P2 119.3(2)
C19 C14 P2 123.2(2)
C14 C15 C16 120.5(3)
C14 C15 H15 119.8
C16 C15 H15 119.8
C17 C16 C15 121.5(3)
C17 C16 H16 119.2
C15 C16 H16 119.2
C18 C17 C16 118.6(3)
C18 C17 H17 120.7
C16 C17 H17 120.7
C17 C18 C19 120.8(3)
C17 C18 H18 119.6
C19 C18 H18 119.6
C18 C19 C14 121.1(3)
C18 C19 H19 119.4
C14 C19 H19 119.4
C25 C20 C21 118.2(2)
C25 C20 P2 118.52(19)
C21 C20 P2 123.1(2)
C22 C21 C20 119.9(3)
C22 C21 H21 120.0
C20 C21 H21 120.0
C23 C22 C21 120.9(3)
C23 C22 H22 119.5
C21 C22 H22 119.5
C22 C23 C24 119.5(3)
C22 C23 H23 120.2
C24 C23 H23 120.2
C23 C24 C25 120.3(3)
C23 C24 H24 119.9
C25 C24 H24 119.9
C20 C25 C24 121.0(3)
C20 C25 H25 119.5
C24 C25 H25 119.5
C27 C26 P2 108.25(18)
C27 C26 H26A 110.0
P2 C26 H26A 110.0
C27 C26 H26B 110.0
P2 C26 H26B 110.0
H26A C26 H26B 108.4
C26 C27 P1 111.64(18)
C26 C27 H27A 109.3
P1 C27 H27A 109.3
C26 C27 H27B 109.3
P1 C27 H27B 109.3
H27A C27 H27B 108.0
C29 C28 C33 117.5(3)
C29 C28 P1 119.6(2)
C33 C28 P1 122.9(2)
C30 C29 C28 121.2(3)
C30 C29 H29 119.4
C28 C29 H29 119.4
C31 C30 C29 120.2(3)
C31 C30 H30 119.9
C29 C30 H30 119.9
C32 C31 C30 119.8(3)
C32 C31 H31 120.1
C30 C31 H31 120.1
C31 C32 C33 121.1(3)
C31 C32 H32 119.5
C33 C32 H32 119.5
C32 C33 C28 120.3(3)
C32 C33 H33 119.8
C28 C33 H33 119.8
C35 C34 C39 117.9(2)
C35 C34 P1 120.5(2)
C39 C34 P1 121.6(2)
C36 C35 C34 120.9(3)
C36 C35 H35 119.6
C34 C35 H35 119.6
C37 C36 C35 120.4(3)
C37 C36 H36 119.8
C35 C36 H36 119.8
C36 C37 C38 120.1(3)
C36 C37 H37 119.9
C38 C37 H37 119.9
C37 C38 C39 120.3(3)
C37 C38 H38 119.8
C39 C38 H38 119.8
C38 C39 C34 120.3(3)
C38 C39 H39 119.9
C34 C39 H39 119.9
C41 C40 C45 118.4(3)
C41 C40 P3 120.0(2)
C45 C40 P3 121.6(2)
C40 C41 C42 120.7(3)
C40 C41 H41 119.6
C42 C41 H41 119.6
C43 C42 C41 120.2(3)
C43 C42 H42 119.9
C41 C42 H42 119.9
C44 C43 C42 119.8(3)
C44 C43 H43 120.1
C42 C43 H43 120.1
C43 C44 C45 120.7(3)
C43 C44 H44 119.7
C45 C44 H44 119.7
C40 C45 C44 120.2(3)
C40 C45 H45 119.9
C44 C45 H45 119.9
C51 C46 C47 118.3(2)
C51 C46 P3 121.9(2)
C47 C46 P3 119.4(2)
C48 C47 C46 120.4(3)
C48 C47 H47 119.8
C46 C47 H47 119.8
C49 C48 C47 120.6(3)
C49 C48 H48 119.7
C47 C48 H48 119.7
C48 C49 C50 120.1(3)
C48 C49 H49 120.0
C50 C49 H49 120.0
C49 C50 C51 119.9(3)
C49 C50 H50 120.1
C51 C50 H50 120.1
C46 C51 C50 120.8(3)
C46 C51 H51 119.6
C50 C51 H51 119.6
C53 C52 P3 106.21(18)
C53 C52 H52A 110.5
P3 C52 H52A 110.5
C53 C52 H52B 110.5
P3 C52 H52B 110.5
H52A C52 H52B 108.7
C52 C53 P4 109.61(17)
C52 C53 H53A 109.7
P4 C53 H53A 109.7
C52 C53 H53B 109.7
P4 C53 H53B 109.7
H53A C53 H53B 108.2
C55 C54 C59 118.1(2)
C55 C54 P4 123.9(2)
C59 C54 P4 118.0(2)
C56 C55 C54 120.6(3)
C56 C55 H55 119.7
C54 C55 H55 119.7
C57 C56 C55 120.7(3)
C57 C56 H56 119.6
C55 C56 H56 119.6
C56 C57 C58 119.6(3)
C56 C57 H57 120.2
C58 C57 H57 120.2
C57 C58 C59 120.4(3)
C57 C58 H58 119.8
C59 C58 H58 119.8
C58 C59 C54 120.5(3)
C58 C59 H59 119.7
C54 C59 H59 119.7
C65 C60 C61 118.2(3)
C65 C60 P4 124.3(3)
C61 C60 P4 117.4(2)
C60 C61 C62 120.6(4)
C60 C61 H61 119.7
C62 C61 H61 119.7
C63 C62 C61 119.7(4)
C63 C62 H62 120.1
C61 C62 H62 120.1
C64 C63 C62 120.1(4)
C64 C63 H63 119.9
C62 C63 H63 119.9
C63 C64 C65 120.8(4)
C63 C64 H64 119.6
C65 C64 H64 119.6
C60 C65 C64 120.5(4)
C60 C65 H65 119.7
C64 C65 H65 119.7

loop_
_geom_bond_atom_site_label_1
_geom_bond_atom_site_label_2
_geom_bond_distance
Ru1 C1 1.977(2)
Ru1 P2 2.3791(6)
Ru1 P3 2.3856(6)
Ru1 P4 2.4140(6)
Ru1 P1 2.4270(6)
Ru1 Cl1 2.5127(6)
S1 C3 1.736(3)
S1 C6 1.740(2)
P1 C34 1.829(3)
P1 C28 1.844(3)
P1 C27 1.863(3)
P2 C26 1.833(3)
P2 C20 1.834(2)
P2 C14 1.840(3)
P3 C40 1.837(3)
P3 C52 1.839(3)
P3 C46 1.844(2)
P4 C54 1.835(2)
P4 C60 1.840(3)
P4 C53 1.848(3)
O1 C9 1.218(4)
O2 C10 1.214(4)
O3 C11 1.214(3)
N1 C10 1.374(4)
N1 C9 1.399(4)
N1 C12 1.469(4)
N2 C10 1.378(4)
N2 C11 1.403(4)
N2 C13 1.458(4)
C1 C2 1.204(3)
C2 C3 1.406(3)
C3 C4 1.386(4)
C4 C5 1.381(4)
C4 H4 0.9300
C5 C6 1.397(4)
C5 H5 0.9300
C6 C7 1.411(3)
C7 C8 1.374(4)
C7 H7 0.9300
C8 C11 1.443(4)
C8 C9 1.471(4)
C12 H12A 0.9600
C12 H12B 0.9600
C12 H12C 0.9600
C13 H13A 0.9600
C13 H13B 0.9600
C13 H13C 0.9600
C14 C15 1.365(4)
C14 C19 1.391(4)
C15 C16 1.386(5)
C15 H15 0.9300
C16 C17 1.368(5)
C16 H16 0.9300
C17 C18 1.345(5)
C17 H17 0.9300
C18 C19 1.385(4)
C18 H18 0.9300
C19 H19 0.9300
C20 C25 1.384(4)
C20 C21 1.404(4)
C21 C22 1.388(4)
C21 H21 0.9300
C22 C23 1.371(5)
C22 H22 0.9300
C23 C24 1.377(5)
C23 H23 0.9300
C24 C25 1.387(4)
C24 H24 0.9300
C25 H25 0.9300
C26 C27 1.517(4)
C26 H26A 0.9700
C26 H26B 0.9700
C27 H27A 0.9700
C27 H27B 0.9700
C28 C29 1.395(4)
C28 C33 1.402(4)
C29 C30 1.386(4)
C29 H29 0.9300
C30 C31 1.378(5)
C30 H30 0.9300
C31 C32 1.358(5)
C31 H31 0.9300
C32 C33 1.392(4)
C32 H32 0.9300
C33 H33 0.9300
C34 C35 1.389(4)
C34 C39 1.399(4)
C35 C36 1.386(4)
C35 H35 0.9300
C36 C37 1.362(5)
C36 H36 0.9300
C37 C38 1.370(5)
C37 H37 0.9300
C38 C39 1.390(4)
C38 H38 0.9300
C39 H39 0.9300
C40 C41 1.393(4)
C40 C45 1.394(4)
C41 C42 1.393(4)
C41 H41 0.9300
C42 C43 1.377(5)
C42 H42 0.9300
C43 C44 1.369(6)
C43 H43 0.9300
C44 C45 1.396(4)
C44 H44 0.9300
C45 H45 0.9300
C46 C51 1.381(4)
C46 C47 1.399(4)
C47 C48 1.387(4)
C47 H47 0.9300
C48 C49 1.367(5)
C48 H48 0.9300
C49 C50 1.372(5)
C49 H49 0.9300
C50 C51 1.401(4)
C50 H50 0.9300
C51 H51 0.9300
C52 C53 1.510(4)
C52 H52A 0.9700
C52 H52B 0.9700
C53 H53A 0.9700
C53 H53B 0.9700
C54 C55 1.392(4)
C54 C59 1.402(4)
C55 C56 1.391(4)
C55 H55 0.9300
C56 C57 1.365(5)
C56 H56 0.9300
C57 C58 1.386(5)
C57 H57 0.9300
C58 C59 1.383(4)
C58 H58 0.9300
C59 H59 0.9300
C60 C65 1.378(4)
C60 C61 1.382(5)
C61 C62 1.404(5)
C61 H61 0.9300
C62 C63 1.364(6)
C62 H62 0.9300
C63 C64 1.352(7)
C63 H63 0.9300
C64 C65 1.393(5)
C64 H64 0.9300
C65 H65 0.9300

loop_
_geom_torsion_atom_site_label_1
_geom_torsion_atom_site_label_2
_geom_torsion_atom_site_label_3
_geom_torsion_atom_site_label_4
_geom_torsion
C1 Ru1 P1 C34 142.52(12)
P2 Ru1 P1 C34 -124.45(10)
P3 Ru1 P1 C34 -180(25)
P4 Ru1 P1 C34 56.17(10)
Cl1 Ru1 P1 C34 -37.15(10)
C1 Ru1 P1 C28 12.53(12)
P2 Ru1 P1 C28 105.57(10)
P3 Ru1 P1 C28 50.5(3)
P4 Ru1 P1 C28 -73.82(10)
Cl1 Ru1 P1 C28 -167.14(10)
C1 Ru1 P1 C27 -100.37(13)
P2 Ru1 P1 C27 -7.34(11)
P3 Ru1 P1 C27 -62.4(3)
P4 Ru1 P1 C27 173.27(11)
Cl1 Ru1 P1 C27 79.95(11)
C1 Ru1 P2 C26 122.63(11)
P3 Ru1 P2 C26 -153.94(9)
P4 Ru1 P2 C26 -163.0(5)
P1 Ru1 P2 C26 30.24(9)
Cl1 Ru1 P2 C26 -53.17(10)
C1 Ru1 P2 C20 6.74(12)
P3 Ru1 P2 C20 90.17(10)
P4 Ru1 P2 C20 81.1(5)
P1 Ru1 P2 C20 -85.65(10)
Cl1 Ru1 P2 C20 -169.06(10)
C1 Ru1 P2 C14 -121.68(12)
P3 Ru1 P2 C14 -38.25(11)
P4 Ru1 P2 C14 -47.3(5)
P1 Ru1 P2 C14 145.93(11)
Cl1 Ru1 P2 C14 62.52(10)
C1 Ru1 P3 C40 52.41(13)
P2 Ru1 P3 C40 -40.37(11)
P4 Ru1 P3 C40 139.21(11)
P1 Ru1 P3 C40 14.2(3)
Cl1 Ru1 P3 C40 -127.69(11)
C1 Ru1 P3 C52 -62.13(11)
P2 Ru1 P3 C52 -154.91(9)
P4 Ru1 P3 C52 24.67(9)
P1 Ru1 P3 C52 -100.3(3)
Cl1 Ru1 P3 C52 117.78(9)
C1 Ru1 P3 C46 -175.29(13)
P2 Ru1 P3 C46 91.93(11)
P4 Ru1 P3 C46 -88.49(11)
P1 Ru1 P3 C46 146.5(3)
Cl1 Ru1 P3 C46 4.62(11)
C1 Ru1 P4 C54 -160.38(13)
P2 Ru1 P4 C54 125.1(5)
P3 Ru1 P4 C54 115.97(11)
P1 Ru1 P4 C54 -68.27(11)
Cl1 Ru1 P4 C54 15.43(11)
C1 Ru1 P4 C60 -30.56(13)
P2 Ru1 P4 C60 -105.1(5)
P3 Ru1 P4 C60 -114.21(11)
P1 Ru1 P4 C60 61.55(11)
Cl1 Ru1 P4 C60 145.25(11)
C1 Ru1 P4 C53 85.65(12)
P2 Ru1 P4 C53 11.1(5)
P3 Ru1 P4 C53 2.00(10)
P1 Ru1 P4 C53 177.77(10)
Cl1 Ru1 P4 C53 -98.54(10)
P2 Ru1 C1 C2 121(4)
P3 Ru1 C1 C2 25(4)
P4 Ru1 C1 C2 -57(4)
P1 Ru1 C1 C2 -158(4)
Cl1 Ru1 C1 C2 -153(4)
Ru1 C1 C2 C3 -131(4)
C1 C2 C3 C4 144(3)
C1 C2 C3 S1 -34(3)
C6 S1 C3 C4 1.2(2)
C6 S1 C3 C2 179.6(2)
C2 C3 C4 C5 -179.3(3)
S1 C3 C4 C5 -1.2(3)
C3 C4 C5 C6 0.5(4)
C4 C5 C6 C7 -175.5(3)
C4 C5 C6 S1 0.5(3)
C3 S1 C6 C5 -1.0(2)
C3 S1 C6 C7 174.6(3)
C5 C6 C7 C8 178.0(3)
S1 C6 C7 C8 2.9(5)
C6 C7 C8 C11 6.9(5)
C6 C7 C8 C9 -174.7(3)
C10 N1 C9 O1 -176.2(3)
C12 N1 C9 O1 1.7(5)
C10 N1 C9 C8 3.6(4)
C12 N1 C9 C8 -178.5(3)
C7 C8 C9 O1 0.4(5)
C11 C8 C9 O1 178.9(3)
C7 C8 C9 N1 -179.4(3)
C11 C8 C9 N1 -0.9(4)
C9 N1 C10 O2 178.5(3)
C12 N1 C10 O2 0.5(5)
C9 N1 C10 N2 -1.7(5)
C12 N1 C10 N2 -179.6(3)
C11 N2 C10 O2 176.5(3)
C13 N2 C10 O2 -1.3(5)
C11 N2 C10 N1 -3.3(5)
C13 N2 C10 N1 178.8(3)
C10 N2 C11 O3 -174.4(3)
C13 N2 C11 O3 3.5(5)
C10 N2 C11 C8 5.7(5)
C13 N2 C11 C8 -176.4(3)
C7 C8 C11 O3 -5.0(5)
C9 C8 C11 O3 176.7(3)
C7 C8 C11 N2 175.0(3)
C9 C8 C11 N2 -3.4(4)
C26 P2 C14 C15 75.7(3)
C20 P2 C14 C15 -177.3(3)
Ru1 P2 C14 C15 -41.7(3)
C26 P2 C14 C19 -102.9(2)
C20 P2 C14 C19 4.1(3)
Ru1 P2 C14 C19 139.7(2)
C19 C14 C15 C16 -0.7(7)
P2 C14 C15 C16 -179.4(5)
C14 C15 C16 C17 0.8(10)
C15 C16 C17 C18 -0.1(10)
C16 C17 C18 C19 -0.7(7)
C17 C18 C19 C14 0.9(5)
C15 C14 C19 C18 -0.2(5)
P2 C14 C19 C18 178.5(2)
C26 P2 C20 C25 -171.5(2)
C14 P2 C20 C25 82.6(2)
Ru1 P2 C20 C25 -54.6(2)
C26 P2 C20 C21 12.5(3)
C14 P2 C20 C21 -93.4(2)
Ru1 P2 C20 C21 129.4(2)
C25 C20 C21 C22 1.5(4)
P2 C20 C21 C22 177.5(2)
C20 C21 C22 C23 -0.3(5)
C21 C22 C23 C24 -1.6(6)
C22 C23 C24 C25 2.2(6)
C21 C20 C25 C24 -0.9(4)
P2 C20 C25 C24 -177.1(2)
C23 C24 C25 C20 -1.0(5)
C20 P2 C26 C27 71.9(2)
C14 P2 C26 C27 177.36(19)
Ru1 P2 C26 C27 -54.1(2)
P2 C26 C27 P1 49.4(2)
C34 P1 C27 C26 106.0(2)
C28 P1 C27 C26 -150.0(2)
Ru1 P1 C27 C26 -22.9(2)
C34 P1 C28 C29 165.6(2)
C27 P1 C28 C29 61.1(2)
Ru1 P1 C28 C29 -56.3(2)
C34 P1 C28 C33 -14.8(3)
C27 P1 C28 C33 -119.3(2)
Ru1 P1 C28 C33 123.3(2)
C33 C28 C29 C30 1.1(4)
P1 C28 C29 C30 -179.3(2)
C28 C29 C30 C31 -1.9(5)
C29 C30 C31 C32 1.4(5)
C30 C31 C32 C33 -0.3(5)
C31 C32 C33 C28 -0.4(5)
C29 C28 C33 C32 0.0(4)
P1 C28 C33 C32 -179.6(2)
C28 P1 C34 C35 117.5(2)
C27 P1 C34 C35 -140.5(2)
Ru1 P1 C34 C35 -20.5(3)
C28 P1 C34 C39 -62.4(3)
C27 P1 C34 C39 39.6(3)
Ru1 P1 C34 C39 159.6(2)
C39 C34 C35 C36 0.4(5)
P1 C34 C35 C36 -179.5(2)
C34 C35 C36 C37 -0.6(5)
C35 C36 C37 C38 0.4(6)
C36 C37 C38 C39 0.0(6)
C37 C38 C39 C34 -0.1(5)
C35 C34 C39 C38 0.0(4)
P1 C34 C39 C38 179.9(2)
C52 P3 C40 C41 -150.1(2)
C46 P3 C40 C41 -47.7(2)
Ru1 P3 C40 C41 93.6(2)
C52 P3 C40 C45 32.3(2)
C46 P3 C40 C45 134.6(2)
Ru1 P3 C40 C45 -84.1(2)
C45 C40 C41 C42 1.9(4)
P3 C40 C41 C42 -175.8(2)
C40 C41 C42 C43 -0.3(5)
C41 C42 C43 C44 -1.4(5)
C42 C43 C44 C45 1.4(5)
C41 C40 C45 C44 -1.9(4)
P3 C40 C45 C44 175.8(2)
C43 C44 C45 C40 0.3(5)
C40 P3 C46 C51 144.0(3)
C52 P3 C46 C51 -111.5(3)
Ru1 P3 C46 C51 4.7(3)
C40 P3 C46 C47 -43.3(3)
C52 P3 C46 C47 61.2(3)
Ru1 P3 C46 C47 177.3(2)
C51 C46 C47 C48 0.1(5)
P3 C46 C47 C48 -172.9(3)
C46 C47 C48 C49 -0.3(6)
C47 C48 C49 C50 0.9(6)
C48 C49 C50 C51 -1.2(6)
C47 C46 C51 C50 -0.3(5)
P3 C46 C51 C50 172.4(3)
C49 C50 C51 C46 0.9(6)
C40 P3 C52 C53 179.52(18)
C46 P3 C52 C53 75.54(19)
Ru1 P3 C52 C53 -53.99(19)
P3 C52 C53 P4 57.9(2)
C54 P4 C53 C52 -166.7(2)
C60 P4 C53 C52 88.9(2)
Ru1 P4 C53 C52 -35.7(2)
C60 P4 C54 C55 -5.8(3)
C53 P4 C54 C55 -112.1(3)
Ru1 P4 C54 C55 129.9(2)
C60 P4 C54 C59 173.1(2)
C53 P4 C54 C59 66.9(2)
Ru1 P4 C54 C59 -51.2(3)
C59 C54 C55 C56 0.7(4)
P4 C54 C55 C56 179.7(2)
C54 C55 C56 C57 -0.7(5)
C55 C56 C57 C58 -0.3(5)
C56 C57 C58 C59 1.2(5)
C57 C58 C59 C54 -1.1(5)
C55 C54 C59 C58 0.1(4)
P4 C54 C59 C58 -178.9(3)
C54 P4 C60 C65 -98.0(3)
C53 P4 C60 C65 3.9(3)
Ru1 P4 C60 C65 121.8(3)
C54 P4 C60 C61 79.2(3)
C53 P4 C60 C61 -178.9(2)
Ru1 P4 C60 C61 -60.9(3)
C65 C60 C61 C62 0.6(5)
P4 C60 C61 C62 -176.9(3)
C60 C61 C62 C63 0.3(6)
C61 C62 C63 C64 -0.5(7)
C62 C63 C64 C65 -0.1(7)
C61 C60 C65 C64 -1.2(5)
P4 C60 C65 C64 176.1(3)
C63 C64 C65 C60 1.0(6)
